data_7206852
loop_
_publ_author_name
'Andrews, Michael B.'
'Cahill, Christopher L.'

_publ_section_title
;
 In situ oxalate formation during hydrothermal synthesis of uranyl hybrid
 materials
;
_journal_issue 23
_journal_name_full CrystEngComm
_journal_page_first 7068
_journal_paper_doi 10.1039/c1ce05934c
_journal_volume 13
_journal_year 2011
_chemical_formula_sum 'C6 H4 N O5 U'
_chemical_formula_weight 408.13
_chemical_name_systematic
;
?
;
_space_group_IT_number 2
_symmetry_cell_setting triclinic
_symmetry_space_group_name_Hall '-P 1'
_symmetry_space_group_name_H-M 'P -1'
_atom_sites_solution_hydrogens geom
_atom_sites_solution_primary direct
_atom_sites_solution_secondary difmap
_audit_creation_method SHELXL-97
_cell_angle_alpha 79.554(4)
_cell_angle_beta 87.819(4)
_cell_angle_gamma 79.199(4)
_cell_formula_units_Z 2
_cell_length_a 6.2890(17)
_cell_length_b 7.949(2)
_cell_length_c 8.347(2)
_cell_measurement_temperature 293(2)
_cell_volume 403.09(18)
_computing_cell_refinement 'SAINTPLUS (Bruker AXS, 2005)'
_computing_data_collection 'APEX II (Bruker AXS, 2005)'
_computing_data_reduction 'SAINTPLUS (Bruker AXS, 2005)'
_computing_molecular_graphics 'Crystal Maker (Palmer 2009)'
_computing_publication_material 'WINGX (Farrugia, 1998)'
_computing_structure_refinement 'SHELXL-97 (Sheldrick, 2008)'
_computing_structure_solution 'SIR92 (Gualardi, 1993)'
_diffrn_ambient_temperature 293(2)
_diffrn_measured_fraction_theta_full 0.992
_diffrn_measured_fraction_theta_max 0.910
_diffrn_measurement_device_type 'Bruker APEX II CCD'
_diffrn_measurement_method 'phi and omega scans'
_diffrn_radiation_monochromator graphite
_diffrn_radiation_source 'fine-focus sealed tube'
_diffrn_radiation_type MoK\a
_diffrn_radiation_wavelength 0.71073
_diffrn_reflns_av_R_equivalents 0.0442
_diffrn_reflns_av_sigmaI/netI 0.0442
_diffrn_reflns_limit_h_max 8
_diffrn_reflns_limit_h_min -6
_diffrn_reflns_limit_k_max 11
_diffrn_reflns_limit_k_min -11
_diffrn_reflns_limit_l_max 11
_diffrn_reflns_limit_l_min -11
_diffrn_reflns_number 7525
_diffrn_reflns_theta_full 25.00
_diffrn_reflns_theta_max 30.41
_diffrn_reflns_theta_min 2.48
_exptl_absorpt_coefficient_mu 20.121
_exptl_absorpt_correction_T_max 0.746
_exptl_absorpt_correction_T_min 0.480
_exptl_absorpt_correction_type empirical
_exptl_absorpt_process_details 'SADABS, Sheldrick (2008)'
_exptl_crystal_colour yellow
_exptl_crystal_density_diffrn 3.363
_exptl_crystal_density_method 'not measured'
_exptl_crystal_description block
_exptl_crystal_F_000 358
_exptl_crystal_size_max 0.04
_exptl_crystal_size_mid 0.03
_exptl_crystal_size_min 0.03
_refine_diff_density_max 2.140
_refine_diff_density_min -1.949
_refine_diff_density_rms 0.332
_refine_ls_extinction_method none
_refine_ls_goodness_of_fit_ref 1.152
_refine_ls_hydrogen_treatment constr
_refine_ls_matrix_type full
_refine_ls_number_parameters 118
_refine_ls_number_reflns 2212
_refine_ls_number_restraints 0
_refine_ls_restrained_S_all 1.152
_refine_ls_R_factor_all 0.0307
_refine_ls_R_factor_gt 0.0276
_refine_ls_shift/su_max 0.001
_refine_ls_shift/su_mean 0.000
_refine_ls_structure_factor_coef Fsqd
_refine_ls_weighting_details 'calc w=1/[\s^2^(Fo^2^)+(0.0000P)^2^+3.1164P] where P=(Fo^2^+2Fc^2^)/3'
_refine_ls_weighting_scheme calc
_refine_ls_wR_factor_gt 0.0596
_refine_ls_wR_factor_ref 0.0603
_reflns_number_gt 2057
_reflns_number_total 2212
_reflns_threshold_expression >2\s(I)
_cod_data_source_file c1ce05934c.txt
_cod_data_source_block compound2
_cod_depositor_comments
;
The following automatic conversions were performed:

'_symmetry_cell_setting' value 'Triclinic' changed to 'triclinic'
according to /home/saulius/struct/CIF-dictionaries/cif_core.dic
dictionary named 'cif_core.dic' version 2.4.1 from 2010-06-29.

Automatic conversion script
Id: cif_fix_values 1715 2011-07-08 13:25:40Z adriana 
;
_cod_original_sg_symbol_H-M P-1
_cod_database_code 7206852

loop_
_symmetry_equiv_pos_as_xyz
'x, y, z'
'-x, -y, -z'

loop_
_atom_site_label
_atom_site_type_symbol
_atom_site_fract_x
_atom_site_fract_y
_atom_site_fract_z
_atom_site_U_iso_or_equiv
_atom_site_adp_type
_atom_site_occupancy
_atom_site_symmetry_multiplicity
_atom_site_calc_flag
_atom_site_refinement_flags
C5 C 0.9700(10) 0.7344(8) 0.0084(7) 0.0109(11) Uani 1 1 d .
C1 C 0.6664(10) 0.6307(8) 0.1119(8) 0.0142(12) Uani 1 1 d .
H1 H 0.5328 0.6025 0.0954 0.017 Uiso 1 1 calc R
C4 C 1.0569(10) 0.7128(8) 0.1612(7) 0.0117(11) Uani 1 1 d .
H2 H 1.1911 0.7417 0.1742 0.014 Uiso 1 1 calc R
C6 C 1.0920(10) 0.7923(8) -0.1436(7) 0.0106(11) Uani 1 1 d .
C2 C 0.7472(10) 0.5999(8) 0.2709(7) 0.0124(12) Uani 1 1 d .
H3 H 0.6713 0.5485 0.3582 0.015 Uiso 1 1 calc R
C3 C 0.9425(10) 0.6478(8) 0.2947(7) 0.0136(12) Uani 1 1 d .
H4 H 0.9957 0.6362 0.3993 0.016 Uiso 1 1 calc R
N1 N 0.7738(8) 0.6986(7) -0.0159(6) 0.0120(10) Uani 1 1 d .
O4 O 1.2887(7) 0.7985(6) -0.1304(5) 0.0134(9) Uani 1 1 d .
O2 O 0.5835(7) 1.0520(6) -0.2057(5) 0.0142(9) Uani 1 1 d .
O1 O 0.6157(7) 0.6628(6) -0.3621(5) 0.0146(9) Uani 1 1 d .
O5 O 0.7004(7) 1.0041(6) -0.5407(5) 0.0138(9) Uani 1 1 d .
O3 O 0.9879(7) 0.8297(6) -0.2758(5) 0.0141(9) Uani 1 1 d .
U1 U 0.59573(3) 0.86301(3) -0.29239(3) 0.00871(7) Uani 1 1 d .

loop_
_atom_site_aniso_label
_atom_site_aniso_U_11
_atom_site_aniso_U_22
_atom_site_aniso_U_33
_atom_site_aniso_U_23
_atom_site_aniso_U_13
_atom_site_aniso_U_12
C5 0.008(3) 0.015(3) 0.010(3) 0.000(2) -0.002(2) -0.005(2)
C1 0.009(3) 0.015(3) 0.017(3) 0.000(2) 0.000(2) -0.002(2)
C4 0.009(3) 0.016(3) 0.011(3) -0.001(2) -0.001(2) -0.005(2)
C6 0.008(3) 0.010(3) 0.014(3) -0.003(2) -0.001(2) -0.001(2)
C2 0.013(3) 0.014(3) 0.009(3) 0.001(2) 0.003(2) -0.003(2)
C3 0.014(3) 0.017(3) 0.009(3) 0.001(2) 0.000(2) -0.005(2)
N1 0.009(2) 0.012(3) 0.015(2) 0.000(2) -0.0015(19) -0.0047(19)
O4 0.009(2) 0.020(2) 0.010(2) 0.0047(17) -0.0011(15) -0.0058(17)
O2 0.016(2) 0.011(2) 0.017(2) -0.0021(17) -0.0030(17) -0.0041(17)
O1 0.018(2) 0.018(2) 0.011(2) -0.0054(18) 0.0025(17) -0.0078(18)
O5 0.011(2) 0.023(2) 0.0077(19) 0.0014(17) -0.0017(15) -0.0060(18)
O3 0.009(2) 0.018(2) 0.015(2) 0.0020(18) -0.0030(16) -0.0076(17)
U1 0.00694(11) 0.01129(12) 0.00778(10) 0.00061(7) -0.00093(7) -0.00341(8)

loop_
_atom_type_symbol
_atom_type_description
_atom_type_scat_dispersion_real
_atom_type_scat_dispersion_imag
_atom_type_scat_source
C C 0.0033 0.0016 'International Tables Vol C Tables 4.2.6.8 and 6.1.1.4'
H H 0.0000 0.0000 'International Tables Vol C Tables 4.2.6.8 and 6.1.1.4'
N N 0.0061 0.0033 'International Tables Vol C Tables 4.2.6.8 and 6.1.1.4'
O O 0.0106 0.0060 'International Tables Vol C Tables 4.2.6.8 and 6.1.1.4'
U U -9.6767 9.6646 'International Tables Vol C Tables 4.2.6.8 and 6.1.1.4'

loop_
_geom_angle_atom_site_label_1
_geom_angle_atom_site_label_2
_geom_angle_atom_site_label_3
_geom_angle
_geom_angle_site_symmetry_1
_geom_angle_site_symmetry_3
N1 C5 C4 122.6(5) . .
N1 C5 C6 115.3(5) . .
C4 C5 C6 122.1(5) . .
N1 C1 C2 122.3(6) . .
N1 C1 H1 118.9 . .
C2 C1 H1 118.9 . .
C5 C4 C3 119.1(6) . .
C5 C4 H2 120.5 . .
C3 C4 H2 120.5 . .
O4 C6 O3 125.0(6) . .
O4 C6 C5 118.0(5) . .
O3 C6 C5 116.9(5) . .
C3 C2 C1 118.4(5) . .
C3 C2 H3 120.8 . .
C1 C2 H3 120.8 . .
C4 C3 C2 119.1(6) . .
C4 C3 H4 120.5 . .
C2 C3 H4 120.5 . .
C1 N1 C5 118.5(5) . .
C1 N1 U1 124.6(4) . .
C5 N1 U1 113.8(4) . .
C6 O4 U1 141.1(4) . 1_655
U1 O5 U1 111.99(18) . 2_674
C6 O3 U1 124.0(4) . .
O2 U1 O1 174.9(2) . .
O2 U1 O5 91.26(18) . .
O1 U1 O5 92.96(18) . .
O2 U1 O5 91.46(18) . 2_674
O1 U1 O5 92.75(18) . 2_674
O5 U1 O5 68.01(18) . 2_674
O2 U1 O4 89.13(18) . 1_455
O1 U1 O4 89.13(18) . 1_455
O5 U1 O4 143.90(15) . 1_455
O5 U1 O4 75.89(14) 2_674 1_455
O2 U1 O3 86.27(18) . .
O1 U1 O3 92.09(18) . .
O5 U1 O3 74.92(14) . .
O5 U1 O3 142.80(14) 2_674 .
O4 U1 O3 141.06(14) 1_455 .
O2 U1 N1 84.60(18) . .
O1 U1 N1 90.36(18) . .
O5 U1 N1 138.36(15) . .
O5 U1 N1 153.25(15) 2_674 .
O4 U1 N1 77.60(15) 1_455 .
O3 U1 N1 63.48(15) . .
O2 U1 U1 91.65(14) . 2_674
O1 U1 U1 93.44(14) . 2_674
O5 U1 U1 34.25(11) . 2_674
O5 U1 U1 33.76(10) 2_674 2_674
O4 U1 U1 109.65(10) 1_455 2_674
O3 U1 U1 109.11(10) . 2_674
N1 U1 U1 171.84(11) . 2_674

loop_
_geom_bond_atom_site_label_1
_geom_bond_atom_site_label_2
_geom_bond_distance
_geom_bond_site_symmetry_2
C5 N1 1.348(7) .
C5 C4 1.376(8) .
C5 C6 1.503(8) .
C1 N1 1.326(8) .
C1 C2 1.402(8) .
C1 H1 0.9300 .
C4 C3 1.377(8) .
C4 H2 0.9300 .
C6 O4 1.256(7) .
C6 O3 1.264(7) .
C2 C3 1.383(8) .
C2 H3 0.9300 .
C3 H4 0.9300 .
N1 U1 2.616(5) .
O4 U1 2.396(4) 1_655
O2 U1 1.770(4) .
O1 U1 1.773(4) .
O5 U1 2.306(4) .
O5 U1 2.335(4) 2_674
O3 U1 2.437(4) .
U1 O5 2.335(4) 2_674
U1 O4 2.396(4) 1_455
U1 U1 3.8474(8) 2_674

loop_
_geom_torsion_atom_site_label_1
_geom_torsion_atom_site_label_2
_geom_torsion_atom_site_label_3
_geom_torsion_atom_site_label_4
_geom_torsion
_geom_torsion_site_symmetry_1
_geom_torsion_site_symmetry_4
N1 C5 C4 C3 1.8(10) . .
C6 C5 C4 C3 -175.5(6) . .
N1 C5 C6 O4 -168.0(6) . .
C4 C5 C6 O4 9.6(9) . .
N1 C5 C6 O3 11.4(8) . .
C4 C5 C6 O3 -171.1(6) . .
N1 C1 C2 C3 2.2(10) . .
C5 C4 C3 C2 2.4(10) . .
C1 C2 C3 C4 -4.3(9) . .
C2 C1 N1 C5 1.9(9) . .
C2 C1 N1 U1 -156.9(5) . .
C4 C5 N1 C1 -4.0(9) . .
C6 C5 N1 C1 173.5(5) . .
C4 C5 N1 U1 157.0(5) . .
C6 C5 N1 U1 -25.5(7) . .
O3 C6 O4 U1 -1.2(11) . 1_655
C5 C6 O4 U1 178.0(4) . 1_655
O4 C6 O3 U1 -169.4(4) . .
C5 C6 O3 U1 11.3(7) . .
U1 O5 U1 O2 -91.1(2) 2_674 .
U1 O5 U1 O1 91.8(2) 2_674 .
U1 O5 U1 O5 0.0 2_674 2_674
U1 O5 U1 O4 -0.8(4) 2_674 1_455
U1 O5 U1 O3 -176.9(2) 2_674 .
U1 O5 U1 N1 -174.35(18) 2_674 .
C6 O3 U1 O2 68.3(5) . .
C6 O3 U1 O1 -106.9(5) . .
C6 O3 U1 O5 160.6(5) . .
C6 O3 U1 O5 155.8(4) . 2_674
C6 O3 U1 O4 -15.7(6) . 1_455
C6 O3 U1 N1 -17.6(4) . .
C6 O3 U1 U1 158.7(4) . 2_674
C1 N1 U1 O2 92.9(5) . .
C5 N1 U1 O2 -66.8(4) . .
C1 N1 U1 O1 -86.4(5) . .
C5 N1 U1 O1 113.9(4) . .
C1 N1 U1 O5 178.7(4) . .
C5 N1 U1 O5 19.0(5) . .
C1 N1 U1 O5 10.4(7) . 2_674
C5 N1 U1 O5 -149.3(4) . 2_674
C1 N1 U1 O4 2.6(5) . 1_455
C5 N1 U1 O4 -157.1(5) . 1_455
C1 N1 U1 O3 -178.6(5) . .
C5 N1 U1 O3 21.8(4) . .
C1 N1 U1 U1 155.8(6) . 2_674
C5 N1 U1 U1 -3.9(12) . 2_674
